data_4121995
loop_
_publ_author_name
'Li, Man-Rong'
'Stephens, Peter W.'
'Retuerto, Maria'
'Sarkar, Tapati'
'Grams, Christoph P.'
'Hemberger, Joachim'
'Croft, Mark C.'
'Walker, David'
'Greenblatt, Martha'

_publ_section_title
;
 Designing Polar and Magnetic Oxides: Zn2FeTaO6 - in Search of
 Multiferroics.
;
_journal_issue 24
_journal_name_full 'Journal of the American Chemical Society'
_journal_page_first 8508
_journal_page_last 8511
_journal_paper_doi 10.1021/ja502774v
_journal_volume 136
_journal_year 2014
_chemical_formula_moiety 'Fe O6 Ta Zn2'
_chemical_formula_structural 'Zn2 Fe Ta O6'
_chemical_formula_sum 'Fe O6 Ta Zn2'
_chemical_formula_weight 463.58
_chemical_name_systematic
;
zinc iron tantalite
;
_space_group_IT_number 161
_symmetry_cell_setting trigonal
_symmetry_space_group_name_Hall 'R 3 -2"c'
_symmetry_space_group_name_H-M 'R 3 c :H'
_cell_angle_alpha 90.0
_cell_angle_beta 90.0
_cell_angle_gamma 120.0
_cell_formula_units_Z 3
_cell_length_a 5.17086(15)
_cell_length_b 5.17086
_cell_length_c 13.9353(4)
_cell_measurement_temperature 298
_cell_volume 322.680
_diffrn_ambient_temperature 298
_diffrn_radiation_polarisn_ratio 0.99
_diffrn_radiation_probe x-ray
_diffrn_radiation_wavelength 0.70018
_diffrn_source synchrotron
_exptl_absorpt_coefficient_mu 39.610
_exptl_absorpt_process_details
;   GSAS Absorption/surface roughness correction: function number 0
 No correction is applied.
;
_exptl_crystal_density_diffrn 7.157
_exptl_crystal_density_method 'not measured'
_exptl_crystal_F_000 621.0
_pd_calc_method 'Rietveld Refinement'
_pd_instr_location ' ?'
_pd_meas_2theta_range_inc 0.003
_pd_meas_2theta_range_max 48.0
_pd_meas_2theta_range_min 3.0
_pd_meas_scan_method step
_pd_phase_name 'from C:/MRL/Manuscript/Manuscript_Rutgers/Zn2FeMO6/SXRD/Ta/Lebail-'
_pd_proc_2theta_range_inc 0.003
_pd_proc_2theta_range_max 48.0
_pd_proc_2theta_range_min 3.0
_pd_proc_info_datetime 2014-01-24T11:36:20
_pd_proc_ls_background_function
;   GSAS Background function number 1 with 20 terms.
 Shifted Chebyshev function of 1st kind
      1:    147.346     2:   -54.8142     3:    20.6109     4:  -0.988657    
      5:   -4.07743     6:    17.0631     7:   -17.0632     8:    4.23944    
      9:    3.58216    10:   -5.52134    11:    1.33753    12:    1.42765    
     13:   0.789097    14:   3.637800E-0215:    1.81711    16:   -2.11690    
     17:    2.34221    18:   -1.08883    19:   -2.72796    20:    2.48790    
;
_pd_proc_ls_prof_R_factor 0.0582
_pd_proc_ls_prof_wR_expected 0.0672
_pd_proc_ls_prof_wR_factor 0.0772
_refine_ls_goodness_of_fit_all 1.15
_refine_ls_R_Fsqd_factor 0.09270
_reflns_d_resolution_high 0.862
_reflns_d_resolution_low 3.767
_reflns_limit_h_max 5
_reflns_limit_h_min 0
_reflns_limit_k_max 5
_reflns_limit_k_min 0
_reflns_limit_l_max 15
_reflns_limit_l_min -14
_reflns_number_total 116
_cod_data_source_file ja502774v_si_002.cif
_cod_data_source_block Zn2FeTaO6
_cod_depositor_comments
;
The following automatic conversions were performed:

'_geom_angle_publ_flag' value 'N' changed to 'n' according to
/usr/data/users/saulius/crontab/automatic-downloads/rss-feeds/ACS/lib/dictionaries/cif_core.dic
dictionary named 'cif_core.dic' version 2.4.2 from 2011-04-26 (43
times).

'_geom_bond_publ_flag' value 'N' changed to 'n' according to
/usr/data/users/saulius/crontab/automatic-downloads/rss-feeds/ACS/lib/dictionaries/cif_core.dic
dictionary named 'cif_core.dic' version 2.4.2 from 2011-04-26 (40
times).

Automatic conversion script
Id: cif_fix_values 2281 2013-09-26 08:29:07Z andrius 

 Adding full bibliography for 4121995--4121997.cif.
;
_cod_original_cell_volume 322.680(15)
_cod_original_sg_symbol_Hall 'R 3 -2"C'
_cod_original_sg_symbol_H-M 'R 3 c'
_cod_database_code 4121995

loop_
_symmetry_equiv_pos_site_id
_symmetry_equiv_pos_as_xyz
1 +x,+y,+z
2 -y,x-y,+z
3 y-x,-x,+z
4 y-x,+y,+z+1/2
5 -y,-x,+z+1/2
6 +x,x-y,+z+1/2
101 +x+1/3,+y+2/3,+z+2/3
102 -y+1/3,x-y+2/3,+z+2/3
103 y-x+1/3,-x+2/3,+z+2/3
104 y-x+1/3,+y+2/3,+z+1/6
105 -y+1/3,-x+2/3,+z+1/6
106 +x+1/3,x-y+2/3,+z+1/6
201 +x+2/3,+y+1/3,+z+1/3
202 -y+2/3,x-y+1/3,+z+1/3
203 y-x+2/3,-x+1/3,+z+1/3
204 y-x+2/3,+y+1/3,+z+5/6
205 -y+2/3,-x+1/3,+z+5/6
206 +x+2/3,x-y+1/3,+z+5/6

loop_
_atom_site_type_symbol
_atom_site_label
_atom_site_fract_x
_atom_site_fract_y
_atom_site_fract_z
_atom_site_occupancy
_atom_site_thermal_displace_type
_atom_site_U_iso_or_equiv
_atom_site_symmetry_multiplicity
Zn Zn 0.0 0.0 0.0 1.0 Uiso 0.00504(13) 6
Ta Ta 0.0 0.0 0.21353(7) 0.5 Uiso 0.00504(13) 6
Fe Fe 0.0 0.0 0.21353(7) 0.5 Uiso 0.00504(13) 6
O O 0.0340(6) 0.3337(15) 0.2889(6) 1.0 Uiso 0.00504(13) 18

loop_
_atom_type_symbol
_atom_type_scat_dispersion_real
_atom_type_scat_dispersion_imag
_atom_type_scat_Cromer_Mann_a1
_atom_type_scat_Cromer_Mann_a2
_atom_type_scat_Cromer_Mann_a3
_atom_type_scat_Cromer_Mann_a4
_atom_type_scat_Cromer_Mann_b1
_atom_type_scat_Cromer_Mann_b2
_atom_type_scat_Cromer_Mann_b3
_atom_type_scat_Cromer_Mann_b4
_atom_type_scat_Cromer_Mann_c
_atom_type_scat_source
Zn 0.000 0.000 14.0743 3.26550 7.03180 0.23330 5.16520 10.3163 2.41000 58.7097 1.30410 International_Tables_Vol_C
Ta 0.000 0.000 29.2024 1.77333 15.2293 9.37046 14.5135 0.29598 4.76492 63.3644 9.24354 International_Tables_Vol_C
Fe 0.000 0.000 11.7695 4.76110 7.35730 0.30720 3.52220 15.3535 2.30450 76.8805 1.03690 International_Tables_Vol_C
O 0.000 0.000 3.04850 13.2771 2.28680 5.70110 1.54630 0.32390 0.86700 32.9089 0.25080 International_Tables_Vol_C

loop_
_geom_angle_atom_site_label_1
_geom_angle_atom_site_label_2
_geom_angle_atom_site_label_3
_geom_angle
_geom_angle_site_symmetry_1
_geom_angle_site_symmetry_3
_geom_angle_publ_flag
O Zn O 110.83(19) 101_544 102_554 n
O Zn O 110.83(19) 101_544 103_444 n
O Zn O 110.83(19) 102_554 103_444 n
O Ta O 93.76(26) 1_555 2_555 n
O Ta O 93.76(26) 1_555 3_555 n
O Ta O 174.8(4) 1_555 204_444 n
O Ta O 89.78(13) 1_555 205_554 n
O Ta O 89.83(10) 1_555 206_454 n
O Ta O 93.76(26) 2_555 3_555 n
O Ta O 89.83(10) 2_555 204_444 n
O Ta O 174.8(4) 2_555 205_554 n
O Ta O 89.78(13) 2_555 206_454 n
O Ta O 89.78(13) 3_555 204_444 n
O Ta O 89.83(10) 3_555 205_554 n
O Ta O 174.8(4) 3_555 206_454 n
O Ta O 86.39(26) 204_444 205_554 n
O Ta O 86.39(26) 204_444 206_454 n
O Ta O 86.39(26) 205_554 206_454 n
O Fe O 93.76(26) 1_555 2_555 n
O Fe O 93.76(26) 1_555 3_555 n
O Fe O 174.8(4) 1_555 204_444 n
O Fe O 89.78(13) 1_555 205_554 n
O Fe O 89.83(10) 1_555 206_454 n
O Fe O 93.76(26) 2_555 3_555 n
O Fe O 89.83(10) 2_555 204_444 n
O Fe O 174.8(4) 2_555 205_554 n
O Fe O 89.78(13) 2_555 206_454 n
O Fe O 89.78(13) 3_555 204_444 n
O Fe O 89.83(10) 3_555 205_554 n
O Fe O 174.8(4) 3_555 206_454 n
O Fe O 86.39(26) 204_444 205_554 n
O Fe O 86.39(26) 204_444 206_454 n
O Fe O 86.39(26) 205_554 206_454 n
Zn O Ta 120.07(24) 201_455 1_555 n
Zn O Ta 97.17(34) 201_455 104_555 n
Zn O Fe 120.07(24) 201_455 1_555 n
Zn O Fe 97.17(34) 201_455 104_555 n
Ta O Ta 139.73(18) 1_555 104_555 n
Ta O Fe 0.0 1_555 1_555 n
Ta O Fe 139.73(18) 1_555 104_555 n
Ta O Fe 139.73(18) 104_555 1_555 n
Ta O Fe 0.0 104_555 104_555 n
Fe O Fe 139.73(18) 1_555 104_555 n

loop_
_geom_bond_atom_site_label_1
_geom_bond_atom_site_label_2
_geom_bond_distance
_geom_bond_site_symmetry_2
_geom_bond_publ_flag
Zn Ta 2.97554(9) 1_555 n
Zn Ta 3.05598(8) 204_444 n
Zn Ta 3.05598(8) 204_454 n
Zn Ta 3.05598(8) 204_554 n
Zn Fe 2.97554(9) 1_555 n
Zn Fe 3.05598(8) 204_444 n
Zn Fe 3.05598(8) 204_454 n
Zn Fe 3.05598(8) 204_554 n
Zn O 1.997(5) 101_544 n
Zn O 1.997(5) 102_554 n
Zn O 1.997(5) 103_444 n
Zn O 2.366(6) 204_444 n
Zn O 2.366(6) 205_554 n
Zn O 2.366(6) 206_454 n
Ta Zn 2.97554(9) 1_555 n
Ta Zn 3.05598(8) 104_445 n
Ta Zn 3.05598(8) 104_545 n
Ta Zn 3.05598(8) 104_555 n
Ta O 1.951(8) 1_555 n
Ta O 1.951(8) 2_555 n
Ta O 1.951(8) 3_555 n
Ta O 2.077(7) 204_444 n
Ta O 2.077(7) 205_554 n
Ta O 2.077(7) 206_454 n
Fe Zn 2.97554(9) 1_555 n
Fe Zn 3.05598(8) 104_445 n
Fe Zn 3.05598(8) 104_545 n
Fe Zn 3.05598(8) 104_555 n
Fe O 1.951(8) 1_555 n
Fe O 1.951(8) 2_555 n
Fe O 1.951(8) 3_555 n
Fe O 2.077(7) 204_444 n
Fe O 2.077(7) 205_554 n
Fe O 2.077(7) 206_454 n
O Zn 2.366(6) 104_555 n
O Zn 1.997(5) 201_455 n
O Ta 1.951(8) 1_555 n
O Ta 2.077(7) 104_555 n
O Fe 1.951(8) 1_555 n
O Fe 2.077(7) 104_555 n
